data_7241393
loop_
_publ_author_name
'Bhattacharya, Suman'

_publ_section_title
;
 Thermal expansion and dimensionality of the hydrogen bond network: a case
 study on dimorphic Oxalic acid
;
_journal_name_full CrystEngComm
_journal_paper_doi 10.1039/D0CE01080D
_journal_year 2020
_chemical_formula_moiety 'C2 H2 O4'
_chemical_formula_sum 'C2 H2 O4'
_chemical_formula_weight 90.04
_chemical_name_systematic 'Oxalic acid alpha polymorph'
_space_group_crystal_system orthorhombic
_space_group_IT_number 61
_space_group_name_Hall '-P 2ac 2ab'
_space_group_name_H-M_alt 'P b c a'
_atom_sites_solution_hydrogens difmap
_atom_sites_solution_primary direct
_audit_creation_date 2014-02-10
_audit_creation_method
;
Olex2 1.2
(compiled 2013.11.15 svn.r2834 for OlexSys, GUI svn.r4715)
;
_audit_update_record
;
2020-07-19 deposited with the CCDC.	2020-10-13 downloaded from the CCDC.
;
_cell_angle_alpha 90
_cell_angle_beta 90
_cell_angle_gamma 90
_cell_formula_units_Z 4
_cell_length_a 6.4914(5)
_cell_length_b 6.0556(5)
_cell_length_c 7.8020(5)
_cell_measurement_reflns_used 604
_cell_measurement_temperature 156(2)
_cell_measurement_theta_max 28.9979
_cell_measurement_theta_min 4.5953
_cell_volume 306.69(4)
_computing_cell_refinement
;
CrysAlisPro, Agilent Technologies,
Version 1.171.36.20 (release 27-06-2012 CrysAlis171 .NET)
(compiled Jul 11 2012,15:38:31)
;
_computing_data_collection
;
CrysAlisPro, Agilent Technologies,
Version 1.171.36.20 (release 27-06-2012 CrysAlis171 .NET)
(compiled Jul 11 2012,15:38:31)
;
_computing_data_reduction
;
CrysAlisPro, Agilent Technologies,
Version 1.171.36.20 (release 27-06-2012 CrysAlis171 .NET)
(compiled Jul 11 2012,15:38:31)
;
_computing_molecular_graphics 'Olex2 (Dolomanov et al., 2009)'
_computing_publication_material 'Olex2 (Dolomanov et al., 2009)'
_computing_structure_refinement 'ShelXL (Sheldrick, 2008)'
_computing_structure_solution 'ShelXS (Sheldrick, 2008)'
_diffrn_ambient_temperature 156(2)
_diffrn_detector_area_resol_mean 15.9821
_diffrn_measured_fraction_theta_full 0.981
_diffrn_measured_fraction_theta_max 0.853
_diffrn_measurement_details
;
#__ type_ start__ end____ width___ exp.time_
  1 omega  -25.00   18.00   1.0000    3.0000
omega____ theta____ kappa____ phi______ frames
    -      -17.4960  -99.0000    0.0000 43

#__ type_ start__ end____ width___ exp.time_
  2 omega  -82.00  -43.00   1.0000    3.0000
omega____ theta____ kappa____ phi______ frames
    -      -17.4960  -57.0000  -90.0000 39

#__ type_ start__ end____ width___ exp.time_
  3 omega  -35.00   15.00   1.0000    3.0000
omega____ theta____ kappa____ phi______ frames
    -      -17.4960  -89.0000   72.0000 50

#__ type_ start__ end____ width___ exp.time_
  4 omega  -48.00   31.00   1.0000    3.0000
omega____ theta____ kappa____ phi______ frames
    -      -17.4960   77.0000   30.0000 79
;
_diffrn_measurement_device_type 'Xcalibur, Eos'
_diffrn_measurement_method '\w scans'
_diffrn_orient_matrix_UB_11 -0.0186087000
_diffrn_orient_matrix_UB_12 -0.0692874000
_diffrn_orient_matrix_UB_13 -0.0716650000
_diffrn_orient_matrix_UB_21 -0.0677724000
_diffrn_orient_matrix_UB_22 0.0803306000
_diffrn_orient_matrix_UB_23 -0.0345966000
_diffrn_orient_matrix_UB_31 0.0837316000
_diffrn_orient_matrix_UB_32 0.0496731000
_diffrn_orient_matrix_UB_33 -0.0440264000
_diffrn_radiation_monochromator graphite
_diffrn_radiation_type MoK\a
_diffrn_radiation_wavelength 0.71073
_diffrn_reflns_av_R_equivalents 0.0076
_diffrn_reflns_av_unetI/netI 0.0107
_diffrn_reflns_Laue_measured_fraction_full 0.981
_diffrn_reflns_Laue_measured_fraction_max 0.853
_diffrn_reflns_limit_h_max 5
_diffrn_reflns_limit_h_min -8
_diffrn_reflns_limit_k_max 7
_diffrn_reflns_limit_k_min -8
_diffrn_reflns_limit_l_max 10
_diffrn_reflns_limit_l_min -9
_diffrn_reflns_number 1063
_diffrn_reflns_point_group_measured_fraction_full 0.981
_diffrn_reflns_point_group_measured_fraction_max 0.853
_diffrn_reflns_theta_full 25.000
_diffrn_reflns_theta_max 29.053
_diffrn_reflns_theta_min 5.227
_diffrn_source 'Enhance (Mo) X-ray Source'
_exptl_absorpt_coefficient_mu 0.201
_exptl_absorpt_correction_T_max 1.00000
_exptl_absorpt_correction_T_min 0.87395
_exptl_absorpt_correction_type multi-scan
_exptl_absorpt_process_details
;
CrysAlisPro, Agilent Technologies,
Version 1.171.36.20 (release 27-06-2012 CrysAlis171 .NET)
(compiled Jul 11 2012,15:38:31)
Empirical absorption correction using spherical harmonics,
 implemented in SCALE3 ABSPACK scaling algorithm.
;
_exptl_crystal_colour colourless
_exptl_crystal_colour_primary colourless
_exptl_crystal_density_diffrn 1.950
_exptl_crystal_description block
_exptl_crystal_F_000 184
_exptl_crystal_size_max 0.44
_exptl_crystal_size_mid 0.4
_exptl_crystal_size_min 0.38
_refine_diff_density_max 0.466
_refine_diff_density_min -0.208
_refine_diff_density_rms 0.052
_refine_ls_extinction_method none
_refine_ls_goodness_of_fit_ref 1.109
_refine_ls_hydrogen_treatment refall
_refine_ls_matrix_type full
_refine_ls_number_parameters 32
_refine_ls_number_reflns 355
_refine_ls_number_restraints 0
_refine_ls_restrained_S_all 1.109
_refine_ls_R_factor_all 0.0273
_refine_ls_R_factor_gt 0.0259
_refine_ls_shift/su_max 0.000
_refine_ls_shift/su_mean 0.000
_refine_ls_structure_factor_coef Fsqd
_refine_ls_weighting_details 'w=1/[\s^2^(Fo^2^)+(0.0353P)^2^+0.1197P] where P=(Fo^2^+2Fc^2^)/3'
_refine_ls_weighting_scheme calc
_refine_ls_wR_factor_gt 0.0661
_refine_ls_wR_factor_ref 0.0672
_reflns_Friedel_coverage 0.000
_reflns_number_gt 341
_reflns_number_total 355
_reflns_threshold_expression 'I > 2\s(I)'
_cod_data_source_file d0ce01080d2.cif
_cod_data_source_block alpha_C2_156
_cod_database_code 7241393
_shelxl_version_number 2013-4
_shelx_space_group_comment
;
The symmetry employed for this shelxl refinement is uniquely defined
by the following loop, which should always be used as a source of
symmetry information in preference to the above space-group names.
They are only intended as comments.
;
_shelx_estimated_absorpt_t_max 0.927
_shelx_estimated_absorpt_t_min 0.917

loop_
_space_group_symop_operation_xyz
'x, y, z'
'-x+1/2, -y, z+1/2'
'x+1/2, -y+1/2, -z'
'-x, y+1/2, -z+1/2'
'-x, -y, -z'
'x-1/2, y, -z-1/2'
'-x-1/2, y-1/2, z'
'x, -y-1/2, z-1/2'

loop_
_atom_site_label
_atom_site_type_symbol
_atom_site_fract_x
_atom_site_fract_y
_atom_site_fract_z
_atom_site_U_iso_or_equiv
_atom_site_adp_type
_atom_site_occupancy
_atom_site_site_symmetry_order
_atom_site_calc_flag
_atom_site_refinement_flags_posn
_atom_site_refinement_flags_adp
_atom_site_refinement_flags_occupancy
_atom_site_disorder_assembly
_atom_site_disorder_group
O2 O 0.47066(11) 0.04252(12) 0.78165(9) 0.0135(2) Uani 1 1 d . . . . .
C1 C 0.44221(14) 0.08445(14) 0.94428(11) 0.0094(3) Uani 1 1 d . . . . .
O1 O 0.34131(11) 0.23309(12) 1.00507(8) 0.0129(2) Uani 1 1 d . . . . .
H2 H 0.413(3) 0.145(3) 0.718(2) 0.033(4) Uiso 1 1 d . . . . .

loop_
_atom_site_aniso_label
_atom_site_aniso_U_11
_atom_site_aniso_U_22
_atom_site_aniso_U_33
_atom_site_aniso_U_23
_atom_site_aniso_U_13
_atom_site_aniso_U_12
O2 0.0181(4) 0.0143(4) 0.0081(4) 0.0009(2) -0.0006(3) 0.0032(3)
C1 0.0084(4) 0.0097(4) 0.0101(5) 0.0007(3) -0.0006(3) -0.0020(3)
O1 0.0135(4) 0.0126(4) 0.0126(4) -0.0010(2) -0.0008(3) 0.0031(3)

loop_
_atom_type_symbol
_atom_type_description
_atom_type_scat_dispersion_real
_atom_type_scat_dispersion_imag
_atom_type_scat_source
C C 0.0033 0.0016 'International Tables Vol C Tables 4.2.6.8 and 6.1.1.4'
H H 0.0000 0.0000 'International Tables Vol C Tables 4.2.6.8 and 6.1.1.4'
O O 0.0106 0.0060 'International Tables Vol C Tables 4.2.6.8 and 6.1.1.4'

loop_
_geom_angle_atom_site_label_1
_geom_angle_atom_site_label_2
_geom_angle_atom_site_label_3
_geom_angle
_geom_angle_site_symmetry_1
_geom_angle_site_symmetry_3
_geom_angle_publ_flag
C1 O2 H2 110.7(10) . . ?
O2 C1 C1 110.53(10) . 5_657 ?
O1 C1 O2 126.98(9) . . ?
O1 C1 C1 122.49(10) . 5_657 ?

loop_
_geom_bond_atom_site_label_1
_geom_bond_atom_site_label_2
_geom_bond_distance
_geom_bond_site_symmetry_2
_geom_bond_publ_flag
O2 C1 1.3071(11) . ?
O2 H2 0.877(16) . ?
C1 C1 1.5379(18) 5_657 ?
C1 O1 1.2100(11) . ?
